data_4125943
loop_
_publ_author_name
'Chen, Cheng-Xia'
'Wei, Zhang-Wen'
'Jiang, Ji-Jun'
'Zheng, Shao-Ping'
'Wang, Hai-Ping'
'Qiu, Qian-Feng'
'Cao, Chen-Chen'
'Fenske, Dieter'
'Su, Cheng-Yong'

_publ_section_title
;
 Dynamic Spacer Installation for Multi-role MOFs: A New Direc-tion toward
 Multifunctional MOFs Achieving Ultrahigh Me-thane Storage Working
 Capacity.
;
_journal_name_full 'Journal of the American Chemical Society'
_journal_paper_doi 10.1021/jacs.7b01320
_journal_year 2017
_chemical_formula_moiety 'C99 H46 F24 O34 Zr6'
_chemical_formula_sum 'C99 H46 F24 O34 Zr6'
_chemical_formula_weight 2782.68
_chemical_name_common LIFM-74
_space_group_crystal_system tetragonal
_space_group_IT_number 131
_space_group_name_Hall '-P 4c 2'
_space_group_name_H-M_alt 'P 42/m m c'
_symmetry_space_group_name_Hall '-P 4c 2'
_symmetry_space_group_name_H-M 'P 42/m m c'
_atom_sites_solution_hydrogens mixed
_audit_creation_method SHELXL-2014/7
_cell_angle_alpha 90
_cell_angle_beta 90
_cell_angle_gamma 90
_cell_formula_units_Z 2
_cell_length_a 23.0978(2)
_cell_length_b 23.0978(2)
_cell_length_c 18.8599(5)
_cell_measurement_reflns_used 7480
_cell_measurement_temperature 173(2)
_cell_measurement_theta_max 64.6340
_cell_measurement_theta_min 4.1990
_cell_volume 10061.9(3)
_computing_structure_refinement 'SHELXL-2014/7 (Sheldrick, 2014)'
_computing_structure_solution 'SHELXL-2014/7 (Sheldrick, 2014)'
_diffrn_ambient_temperature 173(2)
_diffrn_detector 'CCD plate'
_diffrn_detector_area_resol_mean 10.6525
_diffrn_detector_type Atlas
_diffrn_measured_fraction_theta_full 0.982
_diffrn_measured_fraction_theta_max 0.982
_diffrn_measurement_device 'four-circle diffractometer'
_diffrn_measurement_method '\w scans'
_diffrn_radiation_monochromator mirror
_diffrn_radiation_type CuK\a
_diffrn_radiation_wavelength 1.54178
_diffrn_reflns_av_R_equivalents 0.0615
_diffrn_reflns_av_unetI/netI 0.0410
_diffrn_reflns_Laue_measured_fraction_full 0.982
_diffrn_reflns_Laue_measured_fraction_max 0.982
_diffrn_reflns_limit_h_max 21
_diffrn_reflns_limit_h_min -26
_diffrn_reflns_limit_k_max 24
_diffrn_reflns_limit_k_min -26
_diffrn_reflns_limit_l_max 22
_diffrn_reflns_limit_l_min -21
_diffrn_reflns_number 18729
_diffrn_reflns_point_group_measured_fraction_full 0.982
_diffrn_reflns_point_group_measured_fraction_max 0.982
_diffrn_reflns_theta_full 65.048
_diffrn_reflns_theta_max 65.048
_diffrn_reflns_theta_min 3.827
_diffrn_source 'sealed X-ray tube'
_diffrn_source_type 'SuperNova (Cu) X-ray Source'
_exptl_absorpt_coefficient_mu 3.042
_exptl_absorpt_correction_T_max 1.00000
_exptl_absorpt_correction_T_min 0.41249
_exptl_absorpt_correction_type multi-scan
_exptl_absorpt_process_details
;
CrysAlisPro, Agilent Technologies,
Version 1.171.37.35 (release 13-08-2014 CrysAlis171 .NET)
(compiled Aug 13 2014,18:06:01)
Empirical absorption correction using spherical harmonics,
 implemented in SCALE3 ABSPACK scaling algorithm.
;
_exptl_crystal_colour Colorless
_exptl_crystal_density_diffrn 0.918
_exptl_crystal_description Block
_exptl_crystal_F_000 2736
_exptl_crystal_size_max 0.1
_exptl_crystal_size_mid 0.1
_exptl_crystal_size_min 0.1
_refine_diff_density_max 1.107
_refine_diff_density_min -1.368
_refine_diff_density_rms 0.136
_refine_ls_extinction_method none
_refine_ls_goodness_of_fit_ref 1.072
_refine_ls_hydrogen_treatment mixed
_refine_ls_matrix_type full
_refine_ls_number_parameters 233
_refine_ls_number_reflns 4594
_refine_ls_number_restraints 245
_refine_ls_restrained_S_all 1.100
_refine_ls_R_factor_all 0.0930
_refine_ls_R_factor_gt 0.0762
_refine_ls_shift/su_max 0.001
_refine_ls_shift/su_mean 0.000
_refine_ls_structure_factor_coef Fsqd
_refine_ls_weighting_details 'w=1/[\s^2^(Fo^2^)+(0.1129P)^2^+74.7103P] where P=(Fo^2^+2Fc^2^)/3'
_refine_ls_weighting_scheme calc
_refine_ls_wR_factor_gt 0.2129
_refine_ls_wR_factor_ref 0.2248
_reflns_Friedel_coverage 0.000
_reflns_number_gt 3612
_reflns_number_total 4594
_reflns_threshold_expression 'I > 2\s(I)'
_cod_data_source_file LIFM-74.cif
_cod_data_source_block LIFM-74
_cod_database_code 4125943
_shelx_shelxl_version_number 2014/7
_shelx_space_group_comment
;
The symmetry employed for this shelxl refinement is uniquely defined
by the following loop, which should always be used as a source of
symmetry information in preference to the above space-group names.
They are only intended as comments.
;

loop_
_space_group_symop_operation_xyz
'x, y, z'
'-y, x, z+1/2'
'-x, -y, z'
'y, -x, z+1/2'
'x, -y, -z'
'-x, y, -z'
'y, x, -z+1/2'
'-y, -x, -z+1/2'
'-x, -y, -z'
'y, -x, -z-1/2'
'x, y, -z'
'-y, x, -z-1/2'
'-x, y, z'
'x, -y, z'
'-y, -x, z-1/2'
'y, x, z-1/2'

loop_
_atom_site_label
_atom_site_type_symbol
_atom_site_fract_x
_atom_site_fract_y
_atom_site_fract_z
_atom_site_U_iso_or_equiv
_atom_site_adp_type
_atom_site_occupancy
_atom_site_site_symmetry_order
_atom_site_calc_flag
_atom_site_refinement_flags_posn
_atom_site_refinement_flags_adp
_atom_site_refinement_flags_occupancy
_atom_site_disorder_assembly
_atom_site_disorder_group
Zr1 Zr 0.10801(4) 0.5000 0.0000 0.0155(3) Uani 1 4 d S T P . .
Zr2 Zr 0.0000 0.42452(3) 0.09239(4) 0.0216(3) Uani 1 2 d S T P . .
F1 F 0.3816(6) 0.3375(9) 0.1870(10) 0.245(6) Uani 0.696(7) 1 d D U P A 1
F1A F 0.1792(15) 0.2182(11) 0.323(2) 0.245(6) Uani 0.304(7) 1 d D . P A 2
F2 F 0.3486(7) 0.2770(8) 0.1100(10) 0.245(6) Uani 0.696(7) 1 d D . P A 1
F2A F 0.2149(13) 0.2886(19) 0.3823(11) 0.245(6) Uani 0.304(7) 1 d D . P A 2
F3 F 0.3488(7) 0.3686(9) 0.0891(10) 0.245(6) Uani 0.696(7) 1 d D . P A 1
F3A F 0.1281(10) 0.2933(17) 0.3443(17) 0.245(6) Uani 0.304(7) 1 d D . P A 2
H20 H 0.0788(3) 0.0505(6) 0.0478(2) 0.294 Uiso 0.375 1 d D U P B 2
O1 O 0.0828(2) 0.3909(3) 0.1344(4) 0.0552(16) Uani 1 1 d D . . . .
O2 O 0.1562(2) 0.4412(2) 0.0721(3) 0.0457(14) Uani 1 1 d D . . . .
O3 O 0.0000 0.4477(4) 0.2051(4) 0.060(2) Uani 1 2 d S TU P . .
O4 O 0.0000 0.6025(6) 0.4596(9) 0.197(9) Uani 0.5 2 d DS TU P C 1
H4 H 0.0000 0.6302 0.4307 0.236 Uiso 0.5 2 calc R U P C 1
O5 O 0.0000 0.3318(3) 0.0619(6) 0.057(2) Uani 1 2 d S T P . .
O6 O 0.0542(4) 0.4251(4) 0.0000 0.065(3) Uani 1 2 d S T P . .
O7 O 0.0538(4) 0.5000 0.0927(5) 0.058(3) Uani 1 2 d S T P . .
C1 C 0.2606(4) 0.3011(4) 0.2313(6) 0.093(4) Uani 1 1 d D . . . .
C2 C 0.2770(4) 0.3339(5) 0.1737(7) 0.099(5) Uani 1 1 d D . . . .
H2 H 0.3160 0.3325 0.1578 0.118 Uiso 0.304(7) 1 calc R U P A 2
C3 C 0.2371(4) 0.3694(5) 0.1381(7) 0.080(3) Uani 1 1 d D . . . .
H3 H 0.2495 0.3930 0.0998 0.096 Uiso 1 1 calc R U . . .
C4 C 0.1812(3) 0.3699(4) 0.1584(6) 0.061(3) Uani 1 1 d D . . . .
C5 C 0.1639(5) 0.3353(7) 0.2113(9) 0.137(7) Uani 1 1 d D . . . .
H5 H 0.1237 0.3316 0.2207 0.165 Uiso 1 1 calc R U . . .
C6 C 0.2037(5) 0.3041(6) 0.2535(8) 0.113(5) Uani 1 1 d D U . . .
H6 H 0.1916 0.2856 0.2960 0.135 Uiso 0.696(7) 1 calc R U P A 1
C7 C 0.1360(4) 0.4028(4) 0.1192(4) 0.049(2) Uani 1 1 d D . . . .
C8 C 0.3363(6) 0.3291(7) 0.1415(8) 0.228(9) Uani 0.696(7) 1 d D U P A 1
C8A C 0.1833(8) 0.2779(11) 0.3217(10) 0.228(9) Uani 0.304(7) 1 d D . P A 2
C9 C 0.0000 0.5000 0.2322(12) 0.084(4) Uani 1 4 d S TU P . .
C10 C 0.0000 0.5000 0.3128(5) 0.107(4) Uani 1 4 d DS TU P . .
C11 C 0.0000 0.55225(18) 0.3497(5) 0.138(5) Uani 1 2 d DS TU P C .
H11 H 0.0000 0.5879 0.3246 0.165 Uiso 1 2 calc R U P . .
C12 C 0.0000 0.55213(18) 0.4237(5) 0.156(5) Uani 1 2 d DS TU P . .
H12 H 0.0000 0.5877 0.4490 0.187 Uiso 0.5 2 calc R U P C 2
C13 C 0.0000 0.5000 0.4605(3) 0.157(7) Uani 1 4 d DS TU P C .
C14 C 0.0000 0.3098(6) 0.0000 0.135(7) Uani 1 4 d DS TU P . .
C15 C 0.0000 0.2450(4) 0.0000 0.147(6) Uani 1 4 d DS TU P . .
C16 C 0.0000 0.2149(4) 0.0640(2) 0.163(6) Uani 1 2 d DS TU P . .
H16 H 0.0000 0.2355 0.1076 0.196 Uiso 1 2 calc R U P . .
C17 C 0.0000 0.1544(4) 0.0639(2) 0.174(6) Uani 1 2 d DS TU P . .
H17 H 0.0000 0.1338 0.1075 0.209 Uiso 1 2 calc R U P . .
C18 C 0.0000 0.1246(4) 0.0000 0.183(7) Uani 1 4 d DS TU P . .
C19 C 0.0000 0.06023(18) 0.0000 0.181(7) Uani 1 4 d DS TU P D .
C20 C 0.04677(9) 0.03023(6) 0.02838(3) 0.184(8) Uani 0.5 1 d D U P . .
C21 C 0.09724(10) 0.06255(7) 0.05901(3) 0.190(13) Uani 0.125 1 d D U P D 1
H21A H 0.0953 0.0613 0.1109 0.285 Uiso 0.125 1 calc DR U P D 1
H21B H 0.1334 0.0446 0.0431 0.285 Uiso 0.125 1 calc DR U P D 1
H21C H 0.0960 0.1029 0.0431 0.285 Uiso 0.125 1 calc DR U P D 1

loop_
_atom_site_aniso_label
_atom_site_aniso_U_11
_atom_site_aniso_U_22
_atom_site_aniso_U_33
_atom_site_aniso_U_23
_atom_site_aniso_U_13
_atom_site_aniso_U_12
Zr1 0.0110(5) 0.0147(5) 0.0207(5) 0.000 0.000 0.000
Zr2 0.0176(4) 0.0205(4) 0.0266(4) 0.0113(3) 0.000 0.000
F1 0.140(7) 0.320(13) 0.276(12) 0.106(10) 0.020(7) 0.038(8)
F1A 0.140(7) 0.320(13) 0.276(12) 0.106(10) 0.020(7) 0.038(8)
F2 0.140(7) 0.320(13) 0.276(12) 0.106(10) 0.020(7) 0.038(8)
F2A 0.140(7) 0.320(13) 0.276(12) 0.106(10) 0.020(7) 0.038(8)
F3 0.140(7) 0.320(13) 0.276(12) 0.106(10) 0.020(7) 0.038(8)
F3A 0.140(7) 0.320(13) 0.276(12) 0.106(10) 0.020(7) 0.038(8)
O1 0.034(3) 0.057(4) 0.075(4) 0.017(3) -0.014(3) 0.011(3)
O2 0.035(3) 0.041(3) 0.060(4) 0.005(3) -0.017(3) 0.014(2)
O3 0.063(4) 0.088(5) 0.029(4) 0.004(4) 0.000 0.000
O4 0.34(2) 0.154(14) 0.097(14) -0.037(11) 0.000 0.000
O5 0.036(4) 0.027(4) 0.107(8) 0.009(4) 0.000 0.000
O6 0.063(5) 0.104(7) 0.029(4) 0.000 0.000 -0.065(5)
O7 0.048(5) 0.030(4) 0.096(7) 0.000 0.046(5) 0.000
C1 0.065(7) 0.079(7) 0.134(12) 0.045(8) -0.018(7) 0.013(6)
C2 0.051(6) 0.102(9) 0.143(12) 0.048(9) -0.014(7) 0.023(6)
C3 0.053(6) 0.083(7) 0.105(9) 0.035(7) -0.011(6) 0.020(5)
C4 0.041(5) 0.059(6) 0.084(7) 0.022(5) -0.009(5) 0.014(4)
C5 0.062(7) 0.141(13) 0.209(19) 0.113(13) -0.002(9) 0.020(8)
C6 0.087(7) 0.125(8) 0.125(8) 0.058(7) -0.018(6) 0.025(6)
C7 0.050(5) 0.052(5) 0.044(5) 0.022(4) -0.024(4) 0.006(4)
C8 0.206(11) 0.245(13) 0.234(12) 0.038(9) 0.007(8) 0.019(9)
C8A 0.206(11) 0.245(13) 0.234(12) 0.038(9) 0.007(8) 0.019(9)
C9 0.110(8) 0.098(7) 0.045(7) 0.000 0.000 0.000
C10 0.170(10) 0.110(9) 0.041(7) 0.000 0.000 0.000
C11 0.232(12) 0.126(10) 0.055(7) -0.008(5) 0.000 0.000
C12 0.273(14) 0.139(11) 0.056(7) -0.014(5) 0.000 0.000
C13 0.276(16) 0.147(13) 0.049(10) 0.000 0.000 0.000
C14 0.207(17) 0.031(8) 0.168(17) 0.000 0.000 0.000
C15 0.227(15) 0.036(8) 0.177(15) 0.000 0.000 0.000
C16 0.249(14) 0.051(7) 0.189(14) 0.021(5) 0.000 0.000
C17 0.264(13) 0.062(7) 0.197(13) 0.018(6) 0.000 0.000
C18 0.259(13) 0.086(8) 0.204(13) 0.000 0.000 0.000
C19 0.240(13) 0.098(9) 0.206(13) 0.000 0.000 0.000
C20 0.220(12) 0.131(9) 0.201(12) 0.000(7) -0.005(7) 0.004(6)
C21 0.233(19) 0.13(2) 0.21(2) -0.01(2) 0.002(17) -0.007(16)

loop_
_atom_type_symbol
_atom_type_description
_atom_type_scat_dispersion_real
_atom_type_scat_dispersion_imag
_atom_type_scat_source
C C 0.0181 0.0091 'International Tables Vol C Tables 4.2.6.8 and 6.1.1.4'
H H 0.0000 0.0000 'International Tables Vol C Tables 4.2.6.8 and 6.1.1.4'
O O 0.0492 0.0322 'International Tables Vol C Tables 4.2.6.8 and 6.1.1.4'
F F 0.0727 0.0534 'International Tables Vol C Tables 4.2.6.8 and 6.1.1.4'
Zr Zr -0.1862 2.2449 'International Tables Vol C Tables 4.2.6.8 and 6.1.1.4'

loop_
_geom_angle_atom_site_label_1
_geom_angle_atom_site_label_2
_geom_angle_atom_site_label_3
_geom_angle
_geom_angle_site_symmetry_1
_geom_angle_site_symmetry_3
O6 Zr1 O6 108.6(6) 5_565 .
O6 Zr1 O7 70.1(2) 5_565 11
O6 Zr1 O7 70.1(2) . 11
O6 Zr1 O7 70.1(2) 5_565 .
O6 Zr1 O7 70.1(2) . .
O7 Zr1 O7 108.8(5) 11 .
O6 Zr1 O2 142.09(15) 5_565 .
O6 Zr1 O2 78.2(3) . .
O7 Zr1 O2 142.15(14) 11 .
O7 Zr1 O2 78.1(3) . .
O6 Zr1 O2 78.2(3) 5_565 14_565
O6 Zr1 O2 142.09(15) . 14_565
O7 Zr1 O2 142.15(14) 11 14_565
O7 Zr1 O2 78.1(3) . 14_565
O2 Zr1 O2 75.4(3) . 14_565
O6 Zr1 O2 142.09(15) 5_565 11
O6 Zr1 O2 78.2(3) . 11
O7 Zr1 O2 78.1(3) 11 11
O7 Zr1 O2 142.15(14) . 11
O2 Zr1 O2 75.5(3) . 11
O2 Zr1 O2 119.9(3) 14_565 11
O6 Zr1 O2 78.2(3) 5_565 5_565
O6 Zr1 O2 142.09(15) . 5_565
O7 Zr1 O2 78.1(3) 11 5_565
O7 Zr1 O2 142.15(14) . 5_565
O2 Zr1 O2 119.9(3) . 5_565
O2 Zr1 O2 75.5(3) 14_565 5_565
O2 Zr1 O2 75.4(3) 11 5_565
O6 Zr1 Zr2 89.3(3) 5_565 11
O6 Zr1 Zr2 35.04(15) . 11
O7 Zr1 Zr2 35.11(14) 11 11
O7 Zr1 Zr2 89.4(2) . 11
O2 Zr1 Zr2 110.89(14) . 11
O2 Zr1 Zr2 164.72(15) 14_565 11
O2 Zr1 Zr2 75.41(15) 11 11
O2 Zr1 Zr2 110.86(15) 5_565 11
O6 Zr1 Zr2 35.04(15) 5_565 9_565
O6 Zr1 Zr2 89.3(3) . 9_565
O7 Zr1 Zr2 35.11(14) 11 9_565
O7 Zr1 Zr2 89.4(2) . 9_565
O2 Zr1 Zr2 164.72(15) . 9_565
O2 Zr1 Zr2 110.90(14) 14_565 9_565
O2 Zr1 Zr2 110.86(15) 11 9_565
O2 Zr1 Zr2 75.41(15) 5_565 9_565
Zr2 Zr1 Zr2 59.62(3) 11 9_565
O6 Zr1 Zr2 35.04(15) 5_565 3_565
O6 Zr1 Zr2 89.3(3) . 3_565
O7 Zr1 Zr2 89.4(2) 11 3_565
O7 Zr1 Zr2 35.11(14) . 3_565
O2 Zr1 Zr2 110.86(15) . 3_565
O2 Zr1 Zr2 75.41(15) 14_565 3_565
O2 Zr1 Zr2 164.72(15) 11 3_565
O2 Zr1 Zr2 110.90(14) 5_565 3_565
Zr2 Zr1 Zr2 89.31(3) 11 3_565
Zr2 Zr1 Zr2 59.58(3) 9_565 3_565
O6 Zr1 Zr2 89.3(3) 5_565 .
O6 Zr1 Zr2 35.03(15) . .
O7 Zr1 Zr2 89.4(2) 11 .
O7 Zr1 Zr2 35.11(14) . .
O2 Zr1 Zr2 75.41(15) . .
O2 Zr1 Zr2 110.86(15) 14_565 .
O2 Zr1 Zr2 110.89(14) 11 .
O2 Zr1 Zr2 164.72(15) 5_565 .
Zr2 Zr1 Zr2 59.58(3) 11 .
Zr2 Zr1 Zr2 89.31(3) 9_565 .
Zr2 Zr1 Zr2 59.62(3) 3_565 .
O7 Zr2 O7 71.0(4) . 3_565
O7 Zr2 O6 70.1(3) . .
O7 Zr2 O6 109.6(4) 3_565 .
O7 Zr2 O6 109.6(4) . 13
O7 Zr2 O6 70.1(3) 3_565 13
O6 Zr2 O6 71.4(4) . 13
O7 Zr2 O3 78.3(3) . .
O7 Zr2 O3 78.3(3) 3_565 .
O6 Zr2 O3 141.83(18) . .
O6 Zr2 O3 141.83(18) 13 .
O7 Zr2 O1 141.9(2) . 13
O7 Zr2 O1 77.4(3) 3_565 13
O6 Zr2 O1 142.9(2) . 13
O6 Zr2 O1 77.8(3) 13 13
O3 Zr2 O1 74.8(2) . 13
O7 Zr2 O1 77.4(3) . .
O7 Zr2 O1 141.9(2) 3_565 .
O6 Zr2 O1 77.8(3) . .
O6 Zr2 O1 142.9(2) 13 .
O3 Zr2 O1 74.8(2) . .
O1 Zr2 O1 119.8(3) 13 .
O7 Zr2 O5 141.93(19) . .
O7 Zr2 O5 141.92(19) 3_565 .
O6 Zr2 O5 78.2(3) . .
O6 Zr2 O5 78.2(3) 13 .
O3 Zr2 O5 119.2(4) . .
O1 Zr2 O5 75.8(2) 13 .
O1 Zr2 O5 75.8(2) . .
O7 Zr2 Zr2 90.2(3) . 11
O7 Zr2 Zr2 90.2(3) 3_565 11
O6 Zr2 Zr2 35.68(19) . 11
O6 Zr2 Zr2 35.68(19) 13 11
O3 Zr2 Zr2 165.8(3) . 11
O1 Zr2 Zr2 111.00(18) 13 11
O1 Zr2 Zr2 111.00(18) . 11
O5 Zr2 Zr2 75.0(3) . 11
O7 Zr2 Zr2 35.48(18) . 3_565
O7 Zr2 Zr2 35.48(18) 3_565 3_565
O6 Zr2 Zr2 89.7(3) . 3_565
O6 Zr2 Zr2 89.7(3) 13 3_565
O3 Zr2 Zr2 75.8(3) . 3_565
O1 Zr2 Zr2 110.53(16) 13 3_565
O1 Zr2 Zr2 110.53(16) . 3_565
O5 Zr2 Zr2 165.0(3) . 3_565
Zr2 Zr2 Zr2 90.0 11 3_565
O7 Zr2 Zr1 90.5(2) . 9_565
O7 Zr2 Zr1 35.3(2) 3_565 9_565
O6 Zr2 Zr1 90.5(3) . 9_565
O6 Zr2 Zr1 34.8(2) 13 9_565
O3 Zr2 Zr1 111.11(17) . 9_565
O1 Zr2 Zr1 74.75(16) 13 9_565
O1 Zr2 Zr1 165.43(16) . 9_565
O5 Zr2 Zr1 110.56(17) . 9_565
Zr2 Zr2 Zr1 60.208(13) 11 9_565
Zr2 Zr2 Zr1 60.189(13) 3_565 9_565
O7 Zr2 Zr1 35.3(2) . .
O7 Zr2 Zr1 90.5(2) 3_565 .
O6 Zr2 Zr1 34.8(2) . .
O6 Zr2 Zr1 90.5(3) 13 .
O3 Zr2 Zr1 111.11(17) . .
O1 Zr2 Zr1 165.43(16) 13 .
O1 Zr2 Zr1 74.75(16) . .
O5 Zr2 Zr1 110.56(17) . .
Zr2 Zr2 Zr1 60.208(13) 11 .
Zr2 Zr2 Zr1 60.189(13) 3_565 .
Zr1 Zr2 Zr1 90.69(3) 9_565 .
C7 O1 Zr2 132.0(5) . .
C7 O2 Zr1 129.6(4) . .
C9 O3 Zr2 127.1(11) . .
C14 O5 Zr2 128.6(8) . .
Zr1 O6 Zr2 110.2(3) . .
Zr1 O6 Zr2 110.2(3) . 11
Zr2 O6 Zr2 108.6(4) . 11
Zr2 O7 Zr2 109.0(4) 3_565 .
Zr2 O7 Zr1 109.6(3) 3_565 .
Zr2 O7 Zr1 109.6(3) . .
C2 C1 C6 118.2(8) . .
C2 C1 C1 123.0(9) . 7
C6 C1 C1 118.7(8) . 7
C1 C2 C3 121.2(9) . .
C1 C2 C8 121.9(8) . .
C3 C2 C8 116.6(10) . .
C4 C3 C2 119.9(10) . .
C5 C4 C3 119.5(9) . .
C5 C4 C7 117.8(9) . .
C3 C4 C7 122.4(9) . .
C4 C5 C6 122.0(11) . .
C1 C6 C5 118.2(11) . .
C1 C6 C8A 122.7(9) . .
C5 C6 C8A 119.1(11) . .
O1 C7 O2 128.3(6) . .
O1 C7 C4 116.6(7) . .
O2 C7 C4 115.1(7) . .
F1 C8 F2 103.8(12) . .
F1 C8 F3 101.3(12) . .
F2 C8 F3 103.0(12) . .
F1 C8 C2 115.7(12) . .
F2 C8 C2 115.4(12) . .
F3 C8 C2 115.7(11) . .
F2A C8A F1A 101.3(13) . .
F2A C8A F3A 100.7(13) . .
F1A C8A F3A 100.6(13) . .
F2A C8A C6 118.2(14) . .
F1A C8A C6 116.4(14) . .
F3A C8A C6 116.6(13) . .
O3 C9 O3 134(2) . 3_565
O3 C9 C10 112.9(10) . .
O3 C9 C10 112.9(10) 3_565 .
C11 C10 C11 120.1(7) . 3_565
C11 C10 C9 120.0(3) . .
C11 C10 C9 120.0(3) 3_565 .
C10 C11 C12 119.8(5) . .
O4 C12 C13 119.9(9) . .
O4 C12 C11 120.1(9) . .
C13 C12 C11 120.0(4) . .
C12 C13 C12 120.2(6) 3_565 .
C12 C13 C13 119.9(3) 3_565 5_566
C12 C13 C13 119.9(3) . 5_566
O5 C14 O5 133.0(13) . 11
O5 C14 C15 113.5(6) . .
O5 C14 C15 113.5(6) 11 .
C16 C15 C16 120.1(6) 6 .
C16 C15 C14 120.0(3) 6 .
C16 C15 C14 120.0(3) . .
C15 C16 C17 120.0(5) . .
C18 C17 C16 119.7(5) . .
C17 C18 C17 120.6(6) . 6
C17 C18 C19 119.7(3) . .
C17 C18 C19 119.7(3) 6 .
C20 C19 C20 120.2(4) 6 .
C20 C19 C20 45.29(8) 6 13
C20 C19 C20 101.9(3) . 13
C20 C19 C20 101.9(3) 6 11
C20 C19 C20 45.29(8) . 11
C20 C19 C20 120.2(4) 13 11
C20 C19 C18 119.88(19) 6 .
C20 C19 C18 119.88(19) . .
C20 C19 C18 119.89(19) 13 .
C20 C19 C18 119.89(19) 11 .
C20 C20 C19 67.36(4) 11 .
C20 C20 C20 90.0 11 14
C19 C20 C20 119.88(19) . 14
C20 C20 C21 112.66(2) 11 .
C19 C20 C21 120.3(2) . .
C20 C20 C21 119.85(7) 14 .
C20 C20 C20 52.52(6) 11 5
C19 C20 C20 99.27(14) . 5
C20 C20 C20 37.48(6) 14 5
C21 C20 C20 129.00(6) . 5

loop_
_geom_bond_atom_site_label_1
_geom_bond_atom_site_label_2
_geom_bond_distance
_geom_bond_site_symmetry_2
Zr1 O6 2.131(7) 5_565
Zr1 O6 2.131(7) .
Zr1 O7 2.151(8) 11
Zr1 O7 2.151(8) .
Zr1 O2 2.220(5) .
Zr1 O2 2.220(5) 14_565
Zr1 O2 2.220(5) 11
Zr1 O2 2.220(5) 5_565
Zr1 Zr2 3.5070(8) 11
Zr1 Zr2 3.5070(8) 9_565
Zr1 Zr2 3.5070(8) 3_565
Zr1 Zr2 3.5071(8) .
Zr2 O7 2.141(5) .
Zr2 O7 2.141(5) 3_565
Zr2 O6 2.145(5) .
Zr2 O6 2.145(5) 13
Zr2 O3 2.193(8) .
Zr2 O1 2.212(5) 13
Zr2 O1 2.212(5) .
Zr2 O5 2.217(8) .
Zr2 Zr2 3.4850(16) 11
Zr2 Zr2 3.4869(14) 3_565
Zr2 Zr1 3.5071(8) 9_565
F1 C8 1.365(16) .
F1A C8A 1.382(17) .
F2 C8 1.372(16) .
F2A C8A 1.377(17) .
F3 C8 1.376(16) .
F3A C8A 1.392(17) .
O1 C7 1.290(10) .
O2 C7 1.339(10) .
O3 C9 1.311(12) .
O4 C12 1.345(10) .
O5 C14 1.273(11) .
O6 Zr2 2.145(5) 11
O7 Zr2 2.141(5) 3_565
C1 C2 1.376(13) .
C1 C6 1.383(14) .
C1 C1 1.499(9) 7
C2 C3 1.404(13) .
C2 C8 1.503(9) .
C3 C4 1.347(13) .
C4 C5 1.339(15) .
C4 C7 1.489(7) .
C5 C6 1.413(14) .
C6 C8A 1.497(9) .
C9 O3 1.311(12) 3_565
C9 C10 1.52(2) .
C10 C11 1.393(6) .
C10 C11 1.393(6) 3_565
C11 C12 1.396(7) .
C12 C13 1.389(6) .
C13 C12 1.389(6) 3_565
C13 C13 1.492(10) 5_566
C14 O5 1.273(11) 11
C14 C15 1.497(10) .
C15 C16 1.392(6) 6
C15 C16 1.392(6) .
C16 C17 1.397(7) .
C17 C18 1.389(6) .
C18 C17 1.389(6) 6
C18 C19 1.487(8) .
C19 C20 1.390(2) 6
C19 C20 1.390(2) .
C19 C20 1.390(2) 13
C19 C20 1.390(2) 11
C20 C20 1.0707(12) 11
C20 C20 1.397(3) 14
C20 C21 1.5000(6) .
C20 C20 1.760(3) 5
